data_1500015
loop_
_publ_author_name
'Carmen R. Maldonado'
'Miguel Quir\'os'
'Juan M. Salas'

_publ_contact_author_address
;
     Departamento de Qu\'imica Inorg\'anica
     Facultad de Ciencias
     Universidad de Granada
     18071 Granada
     SPAIN
;
_publ_contact_author_email mquiros@ugr.es
_publ_contact_author_fax 34-58-248526
_publ_contact_author_name 'Miguel Quir\'os'
_publ_contact_author_phone 34-58-240441
_publ_section_title
;
 Copper(II) complexes with 1,2,4-triazolo[1,5-a]pyrimidine
 and its 5,7-dimethyl derivative
;
_journal_name_full Polyhedron
_journal_page_first 2779
_journal_page_last 2784
_journal_paper_doi 10.1016/j.poly.2008.06.001
_journal_volume 27
_journal_year 2008
_chemical_formula_moiety 'C17 H14 Cu N7 O4 1+, N O3 1-'
_chemical_formula_sum 'C17 H14 Cu N8 O7'
_chemical_formula_weight 505.90
_chemical_name_systematic
; 
 ? 
;
_space_group_IT_number 13
_symmetry_cell_setting monoclinic
_symmetry_space_group_name_Hall '-P 2yac'
_symmetry_space_group_name_H-M 'P 1 2/n 1'
_atom_sites_solution_hydrogens mixed
_atom_sites_solution_primary heavy
_atom_sites_solution_secondary difmap
_audit_creation_method SHELXL-97
_cell_angle_alpha 90.00
_cell_angle_beta 95.563(1)
_cell_angle_gamma 90.00
_cell_formula_units_Z 4
_cell_length_a 14.8687(9)
_cell_length_b 7.3470(5)
_cell_length_c 18.2668(11)
_cell_measurement_reflns_used 6087
_cell_measurement_temperature 298(2)
_cell_measurement_theta_max 27.7
_cell_measurement_theta_min 2.7
_cell_volume 1986.1(2)
_computing_cell_refinement 'Bruker SMART'
_computing_data_collection 'Bruker SMART (Bruker, 1999)'
_computing_data_reduction 'Bruker SAINT (Bruker, 1999)'
_computing_molecular_graphics 'Xtal_GX (Hall & du Boulay, 1997)'
_computing_publication_material SHELXL-97
_computing_structure_refinement 'SHELXL-97 (Sheldrick, 1997a)'
_computing_structure_solution 'SHELXS-97 (Sheldrick, 1997b)'
_diffrn_ambient_temperature 298(2)
_diffrn_detector_area_resol_mean 8.26
_diffrn_measured_fraction_theta_full 0.990
_diffrn_measured_fraction_theta_max 0.913
_diffrn_measurement_device_type 'Bruker SMART APEX CCD system'
_diffrn_measurement_method '\f and \w scans'
_diffrn_radiation_monochromator graphite
_diffrn_radiation_source 'fine-focus sealed tube'
_diffrn_radiation_type MoK\a
_diffrn_radiation_wavelength 0.71073
_diffrn_reflns_av_R_equivalents 0.0175
_diffrn_reflns_av_sigmaI/netI 0.0225
_diffrn_reflns_limit_h_max 19
_diffrn_reflns_limit_h_min -11
_diffrn_reflns_limit_k_max 9
_diffrn_reflns_limit_k_min -9
_diffrn_reflns_limit_l_max 23
_diffrn_reflns_limit_l_min -23
_diffrn_reflns_number 12100
_diffrn_reflns_theta_full 27.00
_diffrn_reflns_theta_max 28.33
_diffrn_reflns_theta_min 1.69
_diffrn_standards_decay_% -0.2
_diffrn_standards_number 439
_exptl_absorpt_coefficient_mu 1.162
_exptl_absorpt_correction_T_max 0.673
_exptl_absorpt_correction_T_min 0.545
_exptl_absorpt_correction_type multi-scan
_exptl_absorpt_process_details 'Bruker SADABS (Bruker, 1999)'
_exptl_crystal_colour blue
_exptl_crystal_density_diffrn 1.692
_exptl_crystal_density_method 'not measured'
_exptl_crystal_description prismatic
_exptl_crystal_F_000 1028
_exptl_crystal_size_max 0.41
_exptl_crystal_size_mid 0.37
_exptl_crystal_size_min 0.37
_refine_diff_density_max 0.958
_refine_diff_density_min -0.662
_refine_diff_density_rms 0.081
_refine_ls_extinction_method none
_refine_ls_goodness_of_fit_ref 1.024
_refine_ls_hydrogen_treatment mixed
_refine_ls_matrix_type full
_refine_ls_number_parameters 304
_refine_ls_number_reflns 4523
_refine_ls_number_restraints 8
_refine_ls_restrained_S_all 1.030
_refine_ls_R_factor_all 0.0507
_refine_ls_R_factor_gt 0.0451
_refine_ls_shift/su_max 0.000
_refine_ls_shift/su_mean 0.000
_refine_ls_structure_factor_coef Fsqd
_refine_ls_weighting_details 'calc w=1/[\s^2^(Fo^2^)+(0.1000P)^2^+0.5000P] where P=(Fo^2^+2Fc^2^)/3'
_refine_ls_weighting_scheme calc
_refine_ls_wR_factor_gt 0.1332
_refine_ls_wR_factor_ref 0.1388
_reflns_number_gt 3909
_reflns_number_total 4523
_reflns_threshold_expression I>2\s(I)
_cod_data_source_file CuDEA_compound3.cif
_cod_data_source_block cutphen
_cod_original_sg_symbol_H-M 'P 2/n'
_cod_database_code 1500015

loop_
_symmetry_equiv_pos_as_xyz
'x, y, z'
'-x+1/2, y, -z+1/2'
'-x, -y, -z'
'x-1/2, -y, z-1/2'

loop_
_atom_site_label
_atom_site_type_symbol
_atom_site_fract_x
_atom_site_fract_y
_atom_site_fract_z
_atom_site_U_iso_or_equiv
_atom_site_adp_type
_atom_site_occupancy
_atom_site_symmetry_multiplicity
_atom_site_calc_flag
_atom_site_refinement_flags
Cu Cu 0.245053(17) 0.28527(4) 0.485595(15) 0.03538(13) Uani 1 1 d .
N1 N 0.42137(16) 0.3380(4) 0.67758(14) 0.0573(6) Uani 1 1 d .
C2 C 0.35354(19) 0.3821(4) 0.62939(16) 0.0536(7) Uani 1 1 d .
H2 H 0.3215 0.4901 0.6325 0.064 Uiso 1 1 d R
N3 N 0.33444(15) 0.2608(3) 0.57364(13) 0.0431(5) Uani 1 1 d .
C3A C 0.39525(15) 0.1281(3) 0.58911(12) 0.0376(5) Uani 1 1 d .
N4 N 0.40601(15) -0.0267(3) 0.55263(12) 0.0477(5) Uani 1 1 d .
C5 C 0.4731(2) -0.1299(4) 0.58035(17) 0.0562(7) Uani 1 1 d .
H5 H 0.4828 -0.2402 0.5574 0.067 Uiso 1 1 d R
C6 C 0.5320(2) -0.0842(5) 0.64305(16) 0.0569(7) Uani 1 1 d .
H6 H 0.5791 -0.1614 0.6597 0.068 Uiso 1 1 d R
C7 C 0.51912(17) 0.0712(5) 0.67835(14) 0.0521(7) Uani 1 1 d .
H7 H 0.5573 0.1060 0.7193 0.063 Uiso 1 1 d R
N8 N 0.44804(14) 0.1761(3) 0.65115(11) 0.0429(5) Uani 1 1 d .
N1P N 0.14621(14) 0.3481(3) 0.40682(11) 0.0393(4) Uani 1 1 d .
C1AP C 0.06289(16) 0.3183(3) 0.42823(13) 0.0361(5) Uani 1 1 d .
C2P C 0.1526(2) 0.4035(4) 0.33813(15) 0.0516(6) Uani 1 1 d .
H2P H 0.2094 0.4246 0.3225 0.062 Uiso 1 1 d R
C3P C 0.0759(2) 0.4306(4) 0.28832(15) 0.0622(8) Uani 1 1 d .
H3P H 0.0817 0.4708 0.2407 0.075 Uiso 1 1 d R
C4P C -0.0076(2) 0.3982(4) 0.30954(16) 0.0570(7) Uani 1 1 d .
H4P H -0.0585 0.4135 0.2763 0.068 Uiso 1 1 d R
C4AP C -0.01705(18) 0.3423(3) 0.38191(15) 0.0471(6) Uani 1 1 d .
C5P C -0.1016(2) 0.3083(4) 0.4109(2) 0.0572(8) Uani 1 1 d .
H5P H -0.1551 0.3244 0.3807 0.069 Uiso 1 1 d R
C6P C -0.10547(19) 0.2529(4) 0.4805(2) 0.0545(7) Uani 1 1 d .
H6P H -0.1616 0.2326 0.4975 0.065 Uiso 1 1 d R
C6AP C -0.02522(19) 0.2237(3) 0.52839(17) 0.0450(6) Uani 1 1 d .
C7P C -0.0231(2) 0.1593(4) 0.60150(17) 0.0558(7) Uani 1 1 d .
H7P H -0.0770 0.1363 0.6218 0.067 Uiso 1 1 d R
C8P C 0.0572(2) 0.1311(4) 0.64140(16) 0.0547(7) Uani 1 1 d .
H8P H 0.0592 0.0856 0.6890 0.066 Uiso 1 1 d R
C9P C 0.13793(19) 0.1698(4) 0.61108(14) 0.0462(6) Uani 1 1 d .
H9P H 0.1927 0.1535 0.6395 0.055 Uiso 1 1 d R
N10P N 0.13868(14) 0.2320(3) 0.54272(11) 0.0366(4) Uani 1 1 d .
C0AP C 0.05873(16) 0.2573(3) 0.50156(14) 0.0353(5) Uani 1 1 d .
N1N N 0.35873(17) 0.5404(3) 0.44346(16) 0.0580(6) Uani 1 1 d .
O1N O 0.34054(13) 0.3758(3) 0.42523(11) 0.0521(5) Uani 1 1 d .
O2N O 0.31225(17) 0.6170(3) 0.48580(15) 0.0709(6) Uani 1 1 d .
O3N O 0.4235(2) 0.6132(5) 0.4183(2) 0.1257(14) Uani 1 1 d .
O1W O 0.25937(14) 0.0094(3) 0.43917(10) 0.0494(4) Uani 1 1 d D
H11W H 0.257(2) -0.006(5) 0.3930(6) 0.059 Uiso 1 1 d D
H12W H 0.3039(16) -0.050(4) 0.4609(16) 0.059 Uiso 1 1 d D
N2N N -0.2500 0.1589(7) 0.2500 0.0607(9) Uani 1 2 d S
O4N O -0.2500 0.3253(8) 0.2500 0.124(2) Uani 1 2 d S
O5N O -0.2993(3) 0.0804(9) 0.2826(3) 0.182(3) Uani 1 1 d .
N3N N 0.2500 -0.1107(6) 0.2500 0.0650(10) Uani 1 2 d SD
O6N O 0.2038(4) -0.1220(9) 0.3000(3) 0.0909(17) Uiso 0.50 1 d PD
O7N O 0.2787(6) 0.0351(10) 0.2285(5) 0.152(4) Uiso 0.50 1 d PD
O8N O 0.2446(8) -0.2276(12) 0.2013(5) 0.160(4) Uiso 0.50 1 d PD

loop_
_atom_site_aniso_label
_atom_site_aniso_U_11
_atom_site_aniso_U_22
_atom_site_aniso_U_33
_atom_site_aniso_U_23
_atom_site_aniso_U_13
_atom_site_aniso_U_12
Cu 0.03257(19) 0.0373(2) 0.0360(2) 0.00080(10) 0.00185(12) 0.00027(10)
N1 0.0462(13) 0.0723(16) 0.0518(13) -0.0229(12) -0.0031(10) 0.0049(12)
C2 0.0478(14) 0.0552(16) 0.0563(16) -0.0202(13) -0.0030(12) 0.0058(12)
N3 0.0404(12) 0.0439(11) 0.0433(12) -0.0087(9) -0.0046(9) 0.0024(9)
C3A 0.0321(11) 0.0461(13) 0.0346(11) 0.0007(9) 0.0029(8) -0.0006(9)
N4 0.0522(12) 0.0431(11) 0.0467(11) -0.0019(9) 0.0000(9) 0.0050(10)
C5 0.0595(17) 0.0500(16) 0.0596(17) 0.0016(13) 0.0086(13) 0.0122(13)
C6 0.0467(15) 0.0717(19) 0.0523(15) 0.0149(14) 0.0051(12) 0.0172(14)
C7 0.0350(12) 0.084(2) 0.0367(12) 0.0057(12) 0.0016(10) 0.0068(13)
N8 0.0345(10) 0.0590(13) 0.0351(10) -0.0023(9) 0.0025(8) 0.0007(9)
N1P 0.0435(11) 0.0377(10) 0.0360(10) 0.0034(8) 0.0009(8) 0.0006(9)
C1AP 0.0394(12) 0.0257(9) 0.0423(12) -0.0038(8) -0.0012(9) 0.0006(8)
C2P 0.0588(16) 0.0525(15) 0.0433(14) 0.0083(11) 0.0042(12) -0.0002(13)
C3P 0.087(2) 0.0580(18) 0.0383(14) 0.0109(12) -0.0092(14) 0.0072(16)
C4P 0.0637(18) 0.0491(15) 0.0533(16) 0.0040(12) -0.0203(14) 0.0042(13)
C4AP 0.0472(14) 0.0325(12) 0.0586(16) -0.0035(11) -0.0106(12) 0.0042(10)
C5P 0.0383(14) 0.0455(15) 0.084(2) -0.0116(14) -0.0127(14) 0.0039(11)
C6P 0.0353(13) 0.0454(14) 0.083(2) -0.0133(14) 0.0085(14) -0.0035(11)
C6AP 0.0420(13) 0.0333(12) 0.0613(17) -0.0106(10) 0.0130(12) -0.0018(9)
C7P 0.0593(17) 0.0481(15) 0.0652(18) -0.0112(14) 0.0312(15) -0.0081(13)
C8P 0.0704(19) 0.0542(16) 0.0428(14) -0.0020(12) 0.0223(13) -0.0032(14)
C9P 0.0550(15) 0.0453(13) 0.0389(13) 0.0005(10) 0.0079(11) 0.0003(12)
N10P 0.0376(10) 0.0365(10) 0.0358(10) -0.0005(7) 0.0041(8) 0.0005(8)
C0AP 0.0364(12) 0.0262(10) 0.0433(12) -0.0061(8) 0.0045(9) -0.0009(8)
N1N 0.0530(13) 0.0458(13) 0.0776(17) 0.0063(12) 0.0182(12) -0.0097(11)
O1N 0.0486(10) 0.0449(10) 0.0650(12) -0.0035(9) 0.0167(9) -0.0011(8)
O2N 0.0741(15) 0.0412(11) 0.0989(18) -0.0108(11) 0.0157(13) 0.0039(10)
O3N 0.115(3) 0.111(3) 0.162(3) -0.004(2) 0.067(2) -0.063(2)
O1W 0.0598(12) 0.0417(10) 0.0455(10) -0.0069(8) -0.0010(9) 0.0047(8)
N2N 0.051(2) 0.077(3) 0.051(2) 0.000 -0.0131(16) 0.000
O4N 0.119(4) 0.094(4) 0.146(5) 0.000 -0.056(4) 0.000
O5N 0.131(4) 0.243(7) 0.165(4) 0.105(4) -0.012(3) -0.061(4)
N3N 0.058(2) 0.088(3) 0.050(2) 0.000 0.0109(17) 0.000

loop_
_atom_type_symbol
_atom_type_description
_atom_type_scat_dispersion_real
_atom_type_scat_dispersion_imag
_atom_type_scat_source
C C 0.0033 0.0016 'International Tables Vol C Tables 4.2.6.8 and 6.1.1.4'
H H 0.0000 0.0000 'International Tables Vol C Tables 4.2.6.8 and 6.1.1.4'
N N 0.0061 0.0033 'International Tables Vol C Tables 4.2.6.8 and 6.1.1.4'
O O 0.0106 0.0060 'International Tables Vol C Tables 4.2.6.8 and 6.1.1.4'
Cu Cu 0.3201 1.2651 'International Tables Vol C Tables 4.2.6.8 and 6.1.1.4'

loop_
_geom_angle_atom_site_label_1
_geom_angle_atom_site_label_2
_geom_angle_atom_site_label_3
_geom_angle
_geom_angle_site_symmetry_3
N3 Cu O1N 91.23(9) .
N3 Cu N1P 169.56(9) .
O1N Cu N1P 92.17(9) .
N3 Cu N10P 93.44(9) .
O1N Cu N10P 170.85(8) .
N1P Cu N10P 81.91(8) .
N3 Cu O1W 98.35(8) .
O1N Cu O1W 89.63(8) .
N1P Cu O1W 91.54(8) .
N10P Cu O1W 97.46(8) .
N3 Cu O2N 81.89(9) .
O1N Cu O2N 53.27(8) .
N1P Cu O2N 92.26(9) .
N10P Cu O2N 119.70(8) .
O1W Cu O2N 142.81(8) .
C2 N1 N8 102.1(2) .
N1 C2 N3 115.5(3) .
N1 C2 H2 122.3 .
N3 C2 H2 122.2 .
C3A N3 C2 103.3(2) .
C3A N3 Cu 128.23(17) .
C2 N3 Cu 128.24(19) .
N4 C3A N3 128.7(2) .
N4 C3A N8 123.3(2) .
N3 C3A N8 108.0(2) .
C5 N4 C3A 115.0(2) .
N4 C5 C6 124.2(3) .
N4 C5 H5 118.2 .
C6 C5 H5 117.6 .
C7 C6 C5 119.3(3) .
C7 C6 H6 120.2 .
C5 C6 H6 120.6 .
C6 C7 N8 116.8(3) .
C6 C7 H7 121.3 .
N8 C7 H7 121.9 .
N1 N8 C3A 111.0(2) .
N1 N8 C7 127.5(2) .
C3A N8 C7 121.4(2) .
C2P N1P C1AP 118.2(2) .
C2P N1P Cu 129.18(19) .
C1AP N1P Cu 112.51(16) .
N1P C1AP C4AP 123.5(2) .
N1P C1AP C0AP 116.7(2) .
C4AP C1AP C0AP 119.8(2) .
N1P C2P C3P 121.8(3) .
N1P C2P H2P 119.3 .
C3P C2P H2P 118.9 .
C4P C3P C2P 119.9(3) .
C4P C3P H3P 119.6 .
C2P C3P H3P 120.5 .
C3P C4P C4AP 119.9(3) .
C3P C4P H4P 120.0 .
C4AP C4P H4P 120.1 .
C1AP C4AP C4P 116.7(3) .
C1AP C4AP C5P 118.6(3) .
C4P C4AP C5P 124.7(3) .
C6P C5P C4AP 121.5(3) .
C6P C5P H5P 119.1 .
C4AP C5P H5P 119.3 .
C5P C6P C6AP 121.1(3) .
C5P C6P H6P 119.2 .
C6AP C6P H6P 119.7 .
C0AP C6AP C7P 116.6(3) .
C0AP C6AP C6P 118.6(3) .
C7P C6AP C6P 124.7(3) .
C8P C7P C6AP 119.8(3) .
C8P C7P H7P 120.4 .
C6AP C7P H7P 119.7 .
C7P C8P C9P 120.1(3) .
C7P C8P H8P 120.3 .
C9P C8P H8P 119.6 .
N10P C9P C8P 121.8(3) .
N10P C9P H9P 118.8 .
C8P C9P H9P 119.4 .
C9P N10P C0AP 118.7(2) .
C9P N10P Cu 129.12(19) .
C0AP N10P Cu 112.07(16) .
N10P C0AP C6AP 122.9(2) .
N10P C0AP C1AP 116.8(2) .
C6AP C0AP C1AP 120.4(2) .
O2N N1N O3N 123.2(3) .
O2N N1N O1N 118.9(2) .
O3N N1N O1N 117.9(3) .
N1N O1N Cu 108.42(16) .
N1N O2N Cu 79.08(15) .
Cu O1W H11W 120(2) .
Cu O1W H12W 113(2) .
H11W O1W H12W 110(3) .
O5N N2N O5N 119.5(9) 2_455
O5N N2N O4N 120.2(4) .
O6N N3N O7N 123.0(6) .
O6N N3N O8N 120.0(6) .
O7N N3N O8N 112.1(5) .

loop_
_geom_bond_atom_site_label_1
_geom_bond_atom_site_label_2
_geom_bond_distance
Cu N3 1.993(2)
Cu O1N 1.9944(19)
Cu N1P 2.008(2)
Cu N10P 2.016(2)
Cu O1W 2.2155(19)
Cu O2N 2.634(2)
N1 C2 1.313(4)
N1 N8 1.357(3)
C2 N3 1.362(3)
C2 H2 0.9300
N3 C3A 1.341(3)
C3A N4 1.336(3)
C3A N8 1.361(3)
N4 C5 1.315(4)
C5 C6 1.413(4)
C5 H5 0.9300
C6 C7 1.334(5)
C6 H6 0.9300
C7 N8 1.362(3)
C7 H7 0.9300
N1P C2P 1.331(3)
N1P C1AP 1.353(3)
C1AP C4AP 1.402(3)
C1AP C0AP 1.420(4)
C2P C3P 1.403(4)
C2P H2P 0.9300
C3P C4P 1.357(5)
C3P H3P 0.9300
C4P C4AP 1.404(4)
C4P H4P 0.9300
C4AP C5P 1.432(4)
C5P C6P 1.343(5)
C5P H5P 0.9300
C6P C6AP 1.425(4)
C6P H6P 0.9300
C6AP C0AP 1.406(4)
C6AP C7P 1.415(4)
C7P C8P 1.353(5)
C7P H7P 0.9300
C8P C9P 1.399(4)
C8P H8P 0.9300
C9P N10P 1.331(3)
C9P H9P 0.9300
N10P C0AP 1.356(3)
N1N O2N 1.223(3)
N1N O3N 1.229(3)
N1N O1N 1.276(3)
O1W H11W 0.848(10)
O1W H12W 0.856(10)
N2N O5N 1.145(4)
N2N O4N 1.223(7)
N3N O6N 1.198(5)
N3N O7N 1.231(6)
N3N O8N 1.233(7)

loop_
_geom_hbond_atom_site_label_D
_geom_hbond_atom_site_label_H
_geom_hbond_atom_site_label_A
_geom_hbond_distance_DH
_geom_hbond_distance_HA
_geom_hbond_distance_DA
_geom_hbond_angle_DHA
O1W H12W N4 0.856(10) 2.16(2) 2.871(3) 141(3)
O1W H11W O6N 0.848(10) 1.997(19) 2.769(6) 151(3)
